data_7101751
loop_
_publ_author_name
'Katsiaouni, Stamatia'
'Dechert, Sebastian'
'Br\"uckner, Christian'
'Meyer, Franc'

_publ_section_title
;
 A versatile building block for pyrazole-pyrrole hybrid macrocycles.
;
_journal_issue 9
_journal_name_full 'Chemical communications (Cambridge, England)'
_journal_page_first 951
_journal_page_last 953
_journal_paper_doi 10.1039/b614049a
_journal_year 2007
_chemical_formula_moiety 'C29 H35 N6 +, C2 F3 O2 -, H2 O'
_chemical_formula_sum 'C31 H37 F3 N6 O3'
_chemical_formula_weight 598.67
_chemical_name_systematic
;
?
;
_space_group_IT_number 2
_symmetry_cell_setting triclinic
_symmetry_space_group_name_Hall '-P 1'
_symmetry_space_group_name_H-M 'P -1'
_atom_sites_solution_hydrogens geom
_atom_sites_solution_primary direct
_atom_sites_solution_secondary difmap
_audit_creation_method SHELXL-97
_cell_angle_alpha 111.537(6)
_cell_angle_beta 91.417(6)
_cell_angle_gamma 94.439(6)
_cell_formula_units_Z 2
_cell_length_a 8.8877(7)
_cell_length_b 11.7586(9)
_cell_length_c 14.9846(12)
_cell_measurement_reflns_used 27128
_cell_measurement_temperature 133(2)
_cell_measurement_theta_max 24.85
_cell_measurement_theta_min 1.46
_cell_volume 1449.9(2)
_computing_cell_refinement 'X-AREA (Stoe & Cie, 2002)'
_computing_data_collection 'X-AREA (Stoe & Cie, 2002)'
_computing_data_reduction 'X-AREA (Stoe & Cie, 2002)'
_computing_molecular_graphics 'DIAMOND (Brandenburg, 2001)'
_computing_publication_material 'SHELXL-97 (Sheldrick, 1997)'
_computing_structure_refinement 'SHELXL-97 (Sheldrick, 1997)'
_computing_structure_solution 'SHELXS-97 (Sheldrick, 1990)'
_diffrn_ambient_temperature 133(2)
_diffrn_measured_fraction_theta_full 0.997
_diffrn_measured_fraction_theta_max 0.997
_diffrn_measurement_device_type 'Stoe IPDS II'
_diffrn_measurement_method \w
_diffrn_radiation_monochromator graphite
_diffrn_radiation_source 'fine-focus sealed tube'
_diffrn_radiation_type MoK\a
_diffrn_radiation_wavelength 0.71073
_diffrn_reflns_av_R_equivalents 0.0914
_diffrn_reflns_av_sigmaI/netI 0.0586
_diffrn_reflns_limit_h_max 10
_diffrn_reflns_limit_h_min -10
_diffrn_reflns_limit_k_max 13
_diffrn_reflns_limit_k_min -13
_diffrn_reflns_limit_l_max 17
_diffrn_reflns_limit_l_min -15
_diffrn_reflns_number 27128
_diffrn_reflns_theta_full 24.85
_diffrn_reflns_theta_max 24.85
_diffrn_reflns_theta_min 1.46
_diffrn_standards_decay_% 0
_diffrn_standards_number 0
_exptl_absorpt_coefficient_mu 0.103
_exptl_absorpt_correction_T_max 0.9717
_exptl_absorpt_correction_T_min 0.7983
_exptl_absorpt_correction_type numerical
_exptl_absorpt_process_details 'X-RED (Stoe & Cie, 2002)'
_exptl_crystal_colour orange
_exptl_crystal_density_diffrn 1.371
_exptl_crystal_density_method 'not measured'
_exptl_crystal_description plate
_exptl_crystal_F_000 632
_exptl_crystal_size_max 0.26
_exptl_crystal_size_mid 0.21
_exptl_crystal_size_min 0.06
_refine_diff_density_max 0.276
_refine_diff_density_min -0.318
_refine_diff_density_rms 0.050
_refine_ls_extinction_method none
_refine_ls_goodness_of_fit_ref 1.033
_refine_ls_hydrogen_treatment mixed
_refine_ls_matrix_type full
_refine_ls_number_parameters 426
_refine_ls_number_reflns 4999
_refine_ls_number_restraints 0
_refine_ls_restrained_S_all 1.033
_refine_ls_R_factor_all 0.0894
_refine_ls_R_factor_gt 0.0533
_refine_ls_shift/su_max 0.000
_refine_ls_shift/su_mean 0.000
_refine_ls_structure_factor_coef Fsqd
_refine_ls_weighting_details 'calc w=1/[\s^2^(Fo^2^)+(0.0670P)^2^+0.1671P] where P=(Fo^2^+2Fc^2^)/3'
_refine_ls_weighting_scheme calc
_refine_ls_wR_factor_gt 0.1194
_refine_ls_wR_factor_ref 0.1339
_reflns_number_gt 3366
_reflns_number_total 4999
_reflns_threshold_expression >2sigma(I)
_cod_data_source_file b614049a.txt
_cod_data_source_block 4H
_cod_database_code 7101751

loop_
_symmetry_equiv_pos_as_xyz
'x, y, z'
'-x, -y, -z'

loop_
_atom_site_label
_atom_site_type_symbol
_atom_site_fract_x
_atom_site_fract_y
_atom_site_fract_z
_atom_site_U_iso_or_equiv
_atom_site_adp_type
_atom_site_occupancy
_atom_site_symmetry_multiplicity
_atom_site_calc_flag
_atom_site_refinement_flags
_atom_site_disorder_assembly
_atom_site_disorder_group
F1A F 0.4926(3) 0.8809(4) 0.7130(3) 0.0685(9) Uani 0.729(3) 1 d P A 1
F2A F 0.3388(5) 0.7286(3) 0.6805(3) 0.0790(13) Uani 0.729(3) 1 d P A 1
F3A F 0.2887(6) 0.9004(5) 0.7801(3) 0.1008(17) Uani 0.729(3) 1 d P A 1
F1B F 0.2428(9) 0.7796(10) 0.7455(8) 0.0685(9) Uani 0.271(3) 1 d P A 2
F2B F 0.3814(16) 0.9421(9) 0.7842(8) 0.0790(13) Uani 0.271(3) 1 d P A 2
F3B F 0.4409(18) 0.7870(17) 0.6763(7) 0.1008(17) Uani 0.271(3) 1 d P A 2
N1 N 0.7568(2) 0.9863(2) 0.95321(17) 0.0287(5) Uani 1 1 d . . .
N2 N 0.7540(2) 1.0023(2) 0.86777(16) 0.0301(5) Uani 1 1 d . . .
N3 N 0.7545(2) 0.6966(2) 0.64782(17) 0.0275(5) Uani 1 1 d . . .
N4 N 0.6198(2) 0.46437(19) 0.63007(16) 0.0275(5) Uani 1 1 d . . .
N5 N 0.5963(2) 0.4397(2) 0.79507(16) 0.0268(5) Uani 1 1 d . . .
N6 N 0.7294(2) 0.6614(2) 0.94741(16) 0.0268(5) Uani 1 1 d . . .
O1 O 0.5630(2) 0.71805(16) 0.80863(13) 0.0309(4) Uani 1 1 d . . .
O2 O 0.4177(2) 0.84282(18) 0.91523(14) 0.0393(5) Uani 1 1 d . . .
O3 O 0.5393(3) 1.1877(2) 0.91289(17) 0.0466(6) Uani 1 1 d . . .
C1 C 0.9050(3) 0.8552(2) 0.8653(2) 0.0299(6) Uani 1 1 d . . .
H1A H 0.9714 0.7947 0.8437 0.080 Uiso 1 1 calc R . .
C2 C 0.8448(3) 0.9211(2) 0.8138(2) 0.0287(6) Uani 1 1 d . . .
C3 C 0.8456(3) 0.8985(2) 0.9545(2) 0.0282(6) Uani 1 1 d . . .
C4 C 0.8721(3) 0.9154(2) 0.7140(2) 0.0339(6) Uani 1 1 d . . .
H4A H 0.9775 0.9424 0.7120 0.080 Uiso 1 1 calc R . .
H4B H 0.8117 0.9732 0.7007 0.080 Uiso 1 1 calc R . .
C5 C 0.8367(3) 0.7914(2) 0.63529(19) 0.0275(6) Uani 1 1 d . . .
C6 C 0.8712(3) 0.7554(2) 0.53958(19) 0.0278(6) Uani 1 1 d . . .
C7 C 0.8047(3) 0.6338(2) 0.49193(19) 0.0273(6) Uani 1 1 d . . .
C8 C 0.7326(3) 0.5990(2) 0.56124(18) 0.0262(6) Uani 1 1 d . . .
C9 C 0.9609(3) 0.8344(3) 0.4964(2) 0.0319(6) Uani 1 1 d . . .
H9A H 0.9405 0.9192 0.5292 0.080 Uiso 1 1 calc R . .
H9B H 0.9268 0.8101 0.4294 0.080 Uiso 1 1 calc R . .
C10 C 1.1305(3) 0.8262(3) 0.5024(3) 0.0441(8) Uani 1 1 d . . .
H10A H 1.1656 0.8513 0.5685 0.080 Uiso 1 1 calc R . .
H10B H 1.1808 0.8790 0.4743 0.080 Uiso 1 1 calc R . .
H10C H 1.1521 0.7430 0.4682 0.080 Uiso 1 1 calc R . .
C11 C 0.8042(3) 0.5569(3) 0.38658(19) 0.0305(6) Uani 1 1 d . . .
H11A H 0.7967 0.6100 0.3504 0.080 Uiso 1 1 calc R . .
H11B H 0.7150 0.4987 0.3691 0.080 Uiso 1 1 calc R . .
C12 C 0.9426(3) 0.4866(3) 0.3571(2) 0.0463(8) Uani 1 1 d . . .
H12A H 1.0317 0.5433 0.3731 0.080 Uiso 1 1 calc R . .
H12B H 0.9344 0.4408 0.2891 0.080 Uiso 1 1 calc R . .
H12C H 0.9491 0.4312 0.3905 0.080 Uiso 1 1 calc R . .
C13 C 0.6607(3) 0.4832(2) 0.55425(19) 0.0274(6) Uani 1 1 d . . .
H13 H 0.6430 0.4204 0.4943 0.080 Uiso 1 1 calc R . .
C14 C 0.5512(3) 0.3494(2) 0.62467(19) 0.0255(6) Uani 1 1 d . . .
C15 C 0.4955(3) 0.2514(2) 0.5419(2) 0.0286(6) Uani 1 1 d . . .
H15 H 0.5011 0.2583 0.4822 0.080 Uiso 1 1 calc R . .
C16 C 0.4316(3) 0.1435(2) 0.5486(2) 0.0319(6) Uani 1 1 d . . .
H16 H 0.3951 0.0784 0.4930 0.080 Uiso 1 1 calc R . .
C17 C 0.4215(3) 0.1312(3) 0.6367(2) 0.0339(6) Uani 1 1 d . . .
H17 H 0.3795 0.0580 0.6399 0.080 Uiso 1 1 calc R . .
C18 C 0.4741(3) 0.2282(2) 0.7206(2) 0.0317(6) Uani 1 1 d . . .
H18 H 0.4661 0.2210 0.7801 0.080 Uiso 1 1 calc R . .
C19 C 0.5387(3) 0.3361(2) 0.71410(19) 0.0259(6) Uani 1 1 d . . .
C20 C 0.6257(3) 0.4450(2) 0.88333(18) 0.0261(6) Uani 1 1 d . . .
H20 H 0.6018 0.3748 0.8968 0.080 Uiso 1 1 calc R . .
C21 C 0.6903(3) 0.5499(2) 0.95751(19) 0.0263(6) Uani 1 1 d . . .
C22 C 0.7446(3) 0.5612(2) 1.05052(19) 0.0262(6) Uani 1 1 d . . .
C23 C 0.8160(3) 0.6801(2) 1.09478(19) 0.0270(6) Uani 1 1 d . . .
C24 C 0.8039(3) 0.7389(2) 1.02889(19) 0.0263(6) Uani 1 1 d . . .
C25 C 0.7310(3) 0.4618(2) 1.0911(2) 0.0303(6) Uani 1 1 d . . .
H25A H 0.6394 0.4085 1.0635 0.080 Uiso 1 1 calc R . .
H25B H 0.7219 0.4989 1.1600 0.080 Uiso 1 1 calc R . .
C26 C 0.8653(3) 0.3848(3) 1.0717(2) 0.0411(7) Uani 1 1 d . . .
H26A H 0.8730 0.3454 1.0036 0.080 Uiso 1 1 calc R . .
H26B H 0.8512 0.3235 1.0997 0.080 Uiso 1 1 calc R . .
H26C H 0.9563 0.4368 1.0995 0.080 Uiso 1 1 calc R . .
C27 C 0.8893(3) 0.7385(3) 1.19463(19) 0.0319(6) Uani 1 1 d . . .
H27A H 0.8407 0.7003 1.2351 0.080 Uiso 1 1 calc R . .
H27B H 0.8710 0.8246 1.2199 0.080 Uiso 1 1 calc R . .
C28 C 1.0598(3) 0.7296(3) 1.2021(2) 0.0438(7) Uani 1 1 d . . .
H28A H 1.0798 0.6449 1.1770 0.080 Uiso 1 1 calc R . .
H28B H 1.0962 0.7666 1.2682 0.080 Uiso 1 1 calc R . .
H28C H 1.1102 0.7718 1.1656 0.080 Uiso 1 1 calc R . .
C29 C 0.8629(3) 0.8674(2) 1.0418(2) 0.0320(6) Uani 1 1 d . . .
H29A H 0.8106 0.9243 1.0930 0.080 Uiso 1 1 calc R . .
H29B H 0.9692 0.8793 1.0622 0.080 Uiso 1 1 calc R . .
C30 C 0.4657(3) 0.7928(2) 0.83463(19) 0.0283(6) Uani 1 1 d . A .
C31 C 0.3912(3) 0.8257(3) 0.7544(2) 0.0338(6) Uani 1 1 d . . .
H5 H 0.619(3) 0.506(3) 0.780(2) 0.031(7) Uiso 1 1 d . . .
H3 H 0.706(4) 0.700(3) 0.699(3) 0.044(9) Uiso 1 1 d . . .
H6 H 0.688(4) 0.689(3) 0.900(3) 0.067(11) Uiso 1 1 d . . .
H1 H 0.702(4) 1.035(3) 1.004(3) 0.053(10) Uiso 1 1 d . . .
H3A H 0.609(5) 1.128(4) 0.886(3) 0.077(13) Uiso 1 1 d . . .
H3B H 0.534(5) 1.184(4) 0.979(4) 0.100(15) Uiso 1 1 d . . .

loop_
_atom_site_aniso_label
_atom_site_aniso_U_11
_atom_site_aniso_U_22
_atom_site_aniso_U_33
_atom_site_aniso_U_23
_atom_site_aniso_U_13
_atom_site_aniso_U_12
F1A 0.0622(17) 0.096(2) 0.069(2) 0.062(2) -0.0192(15) -0.0172(17)
F2A 0.133(3) 0.0468(17) 0.049(2) 0.0196(15) -0.052(2) -0.0309(19)
F3A 0.119(3) 0.157(4) 0.0457(19) 0.039(2) 0.025(2) 0.115(3)
F1B 0.0622(17) 0.096(2) 0.069(2) 0.062(2) -0.0192(15) -0.0172(17)
F2B 0.133(3) 0.0468(17) 0.049(2) 0.0196(15) -0.052(2) -0.0309(19)
F3B 0.119(3) 0.157(4) 0.0457(19) 0.039(2) 0.025(2) 0.115(3)
N1 0.0346(12) 0.0273(12) 0.0232(12) 0.0076(10) 0.0034(10) 0.0047(10)
N2 0.0365(12) 0.0290(12) 0.0241(12) 0.0089(10) 0.0030(9) 0.0031(9)
N3 0.0311(11) 0.0283(12) 0.0223(12) 0.0081(10) 0.0052(10) 0.0023(9)
N4 0.0304(11) 0.0266(11) 0.0257(12) 0.0101(10) 0.0025(9) 0.0014(9)
N5 0.0305(11) 0.0262(12) 0.0246(12) 0.0111(10) 0.0000(9) 0.0001(9)
N6 0.0290(11) 0.0287(12) 0.0236(12) 0.0108(10) 0.0002(9) 0.0031(9)
O1 0.0349(10) 0.0313(10) 0.0267(10) 0.0101(8) 0.0042(8) 0.0071(8)
O2 0.0497(12) 0.0426(12) 0.0282(11) 0.0135(9) 0.0104(9) 0.0153(9)
O3 0.0636(14) 0.0483(13) 0.0366(13) 0.0219(11) 0.0095(11) 0.0232(11)
C1 0.0332(14) 0.0256(13) 0.0285(15) 0.0070(12) 0.0004(11) 0.0042(11)
C2 0.0323(13) 0.0240(13) 0.0260(14) 0.0055(11) 0.0034(11) -0.0012(10)
C3 0.0317(13) 0.0230(13) 0.0284(15) 0.0081(11) -0.0012(11) 0.0012(10)
C4 0.0429(15) 0.0282(14) 0.0290(15) 0.0094(12) 0.0056(12) -0.0004(12)
C5 0.0290(13) 0.0274(14) 0.0284(15) 0.0127(12) 0.0028(11) 0.0045(11)
C6 0.0293(13) 0.0304(14) 0.0265(14) 0.0131(12) 0.0032(11) 0.0057(11)
C7 0.0273(12) 0.0293(14) 0.0267(15) 0.0118(12) 0.0010(11) 0.0033(10)
C8 0.0284(13) 0.0264(13) 0.0209(13) 0.0050(11) 0.0007(10) 0.0038(10)
C9 0.0345(14) 0.0344(15) 0.0305(15) 0.0159(13) 0.0064(12) 0.0042(12)
C10 0.0326(15) 0.0473(18) 0.059(2) 0.0286(17) 0.0091(14) -0.0013(13)
C11 0.0345(14) 0.0363(15) 0.0223(14) 0.0124(12) 0.0027(11) 0.0034(11)
C12 0.0412(16) 0.055(2) 0.0331(17) 0.0039(15) 0.0055(13) 0.0111(14)
C13 0.0268(12) 0.0308(14) 0.0263(15) 0.0118(12) 0.0029(11) 0.0057(10)
C14 0.0249(12) 0.0261(13) 0.0258(14) 0.0094(11) 0.0024(10) 0.0049(10)
C15 0.0304(13) 0.0283(14) 0.0275(15) 0.0107(12) 0.0004(11) 0.0043(11)
C16 0.0317(14) 0.0293(14) 0.0306(16) 0.0062(12) -0.0013(11) 0.0037(11)
C17 0.0348(14) 0.0283(15) 0.0364(17) 0.0104(13) -0.0008(12) -0.0005(11)
C18 0.0300(13) 0.0349(15) 0.0320(16) 0.0144(13) 0.0014(11) 0.0033(11)
C19 0.0284(13) 0.0223(13) 0.0240(14) 0.0050(11) 0.0014(11) 0.0023(10)
C20 0.0249(12) 0.0303(14) 0.0235(14) 0.0095(12) 0.0038(10) 0.0058(10)
C21 0.0250(12) 0.0283(14) 0.0269(14) 0.0114(12) 0.0031(10) 0.0038(10)
C22 0.0252(12) 0.0311(14) 0.0238(14) 0.0110(12) 0.0054(10) 0.0056(10)
C23 0.0267(12) 0.0312(14) 0.0235(14) 0.0100(12) 0.0031(10) 0.0061(11)
C24 0.0260(12) 0.0280(14) 0.0229(14) 0.0063(11) 0.0033(10) 0.0050(10)
C25 0.0333(14) 0.0347(15) 0.0272(15) 0.0156(12) 0.0036(11) 0.0065(11)
C26 0.0399(15) 0.0466(18) 0.0467(19) 0.0267(16) 0.0062(14) 0.0127(13)
C27 0.0338(14) 0.0387(16) 0.0218(14) 0.0095(12) 0.0006(11) 0.0029(12)
C28 0.0354(15) 0.056(2) 0.0371(18) 0.0141(15) -0.0035(13) 0.0036(14)
C29 0.0408(15) 0.0263(14) 0.0269(15) 0.0078(12) -0.0009(12) 0.0021(11)
C30 0.0302(13) 0.0279(14) 0.0239(14) 0.0063(11) 0.0047(11) 0.0018(11)
C31 0.0382(15) 0.0322(15) 0.0277(15) 0.0063(13) 0.0019(12) 0.0078(12)

loop_
_atom_type_symbol
_atom_type_description
_atom_type_scat_dispersion_real
_atom_type_scat_dispersion_imag
_atom_type_scat_source
C C 0.0033 0.0016 'International Tables Vol C Tables 4.2.6.8 and 6.1.1.4'
H H 0.0000 0.0000 'International Tables Vol C Tables 4.2.6.8 and 6.1.1.4'
N N 0.0061 0.0033 'International Tables Vol C Tables 4.2.6.8 and 6.1.1.4'
O O 0.0106 0.0060 'International Tables Vol C Tables 4.2.6.8 and 6.1.1.4'
F F 0.0171 0.0103 'International Tables Vol C Tables 4.2.6.8 and 6.1.1.4'

loop_
_geom_angle_atom_site_label_1
_geom_angle_atom_site_label_2
_geom_angle_atom_site_label_3
_geom_angle
C3 N1 N2 112.8(2)
C2 N2 N1 104.4(2)
C5 N3 C8 109.4(2)
C13 N4 C14 121.6(2)
C20 N5 C19 127.8(2)
C24 N6 C21 108.8(2)
C3 C1 C2 105.9(2)
N2 C2 C1 110.9(2)
N2 C2 C4 119.2(2)
C1 C2 C4 129.8(2)
N1 C3 C1 106.0(2)
N1 C3 C29 120.8(2)
C1 C3 C29 133.2(2)
C2 C4 C5 115.7(2)
N3 C5 C6 108.7(2)
N3 C5 C4 123.3(2)
C6 C5 C4 128.0(2)
C5 C6 C7 107.3(2)
C5 C6 C9 125.2(2)
C7 C6 C9 127.5(2)
C8 C7 C6 106.8(2)
C8 C7 C11 125.7(2)
C6 C7 C11 127.4(2)
N3 C8 C7 107.8(2)
N3 C8 C13 121.7(2)
C7 C8 C13 130.2(2)
C6 C9 C10 113.7(2)
C7 C11 C12 114.5(2)
N4 C13 C8 120.8(2)
C15 C14 C19 118.3(2)
C15 C14 N4 127.0(2)
C19 C14 N4 114.7(2)
C16 C15 C14 120.0(3)
C17 C16 C15 121.0(3)
C16 C17 C18 120.1(3)
C19 C18 C17 119.0(3)
C18 C19 C14 121.5(2)
C18 C19 N5 123.3(2)
C14 C19 N5 115.2(2)
N5 C20 C21 123.7(2)
C20 C21 N6 124.0(2)
C20 C21 C22 128.1(2)
N6 C21 C22 107.5(2)
C23 C22 C21 107.0(2)
C23 C22 C25 127.3(2)
C21 C22 C25 125.7(2)
C22 C23 C24 107.1(2)
C22 C23 C27 127.9(2)
C24 C23 C27 125.0(2)
N6 C24 C23 109.6(2)
N6 C24 C29 122.5(2)
C23 C24 C29 127.9(2)
C22 C25 C26 113.0(2)
C23 C27 C28 115.1(2)
C3 C29 C24 114.9(2)
O2 C30 O1 129.5(3)
O2 C30 C31 114.9(2)
O1 C30 C31 115.5(2)
F3B C31 F2B 112.1(10)
F3A C31 F2A 109.4(4)
F3A C31 F1A 104.0(4)
F2A C31 F1A 101.3(3)
F3B C31 F1B 107.7(10)
F2B C31 F1B 102.5(8)
F3B C31 C30 117.7(5)
F3A C31 C30 115.9(3)
F2B C31 C30 109.7(5)
F2A C31 C30 112.6(2)
F1A C31 C30 112.3(2)
F1B C31 C30 105.8(4)

loop_
_geom_bond_atom_site_label_1
_geom_bond_atom_site_label_2
_geom_bond_distance
F1A C31 1.361(4)
F2A C31 1.308(4)
F3A C31 1.281(4)
F1B C31 1.370(8)
F2B C31 1.285(11)
F3B C31 1.198(9)
N1 C3 1.352(3)
N1 N2 1.360(3)
N2 C2 1.342(3)
N3 C5 1.359(3)
N3 C8 1.378(3)
N4 C13 1.290(3)
N4 C14 1.412(3)
N5 C20 1.319(3)
N5 C19 1.416(3)
N6 C24 1.345(4)
N6 C21 1.393(3)
O1 C30 1.247(3)
O2 C30 1.237(3)
C1 C3 1.378(4)
C1 C2 1.402(4)
C2 C4 1.498(4)
C3 C29 1.491(4)
C4 C5 1.505(4)
C5 C6 1.388(4)
C6 C7 1.415(4)
C6 C9 1.507(4)
C7 C8 1.400(4)
C7 C11 1.504(4)
C8 C13 1.425(4)
C9 C10 1.520(4)
C11 C12 1.519(4)
C14 C15 1.394(4)
C14 C19 1.411(4)
C15 C16 1.388(4)
C16 C17 1.384(4)
C17 C18 1.391(4)
C18 C19 1.389(4)
C20 C21 1.392(4)
C21 C22 1.419(4)
C22 C23 1.399(4)
C22 C25 1.501(4)
C23 C24 1.404(4)
C23 C27 1.504(4)
C24 C29 1.500(4)
C25 C26 1.523(4)
C27 C28 1.531(4)
C30 C31 1.542(4)

loop_
_geom_hbond_atom_site_label_D
_geom_hbond_atom_site_label_H
_geom_hbond_atom_site_label_A
_geom_hbond_distance_DH
_geom_hbond_distance_HA
_geom_hbond_distance_DA
_geom_hbond_angle_DHA
_geom_hbond_site_symmetry_A
N1 H1 O2 0.94(4) 1.92(4) 2.838(3) 164(3) 2_677
N3 H3 O1 0.87(3) 2.07(4) 2.931(3) 170(3) .
N5 H5 O1 0.90(3) 2.46(3) 3.242(3) 145(2) .
N5 H5 N4 0.90(3) 2.11(3) 2.605(3) 113(2) .
N6 H6 O1 0.96(4) 1.88(4) 2.824(3) 166(3) .
O3 H3A N2 0.95(5) 1.99(5) 2.912(3) 164(4) .
O3 H3B O2 1.01(5) 1.78(5) 2.749(3) 161(4) 2_677
